data_4341149
loop_
_publ_author_name
'Anju, R. S.'
'Saha, Koushik'
'Mondal, Bijan'
'Dorcet, Vincent'
'Roisnel, Thierry'
'Halet, Jean-Francois'
'Ghosh, Sundargopal'

_publ_section_title
;
 Chemistry of diruthenium analogue of pentaborane(9) with heterocumulenes:
 toward novel trimetallic cubane-type clusters.
;
_journal_issue 19
_journal_name_full 'Inorganic chemistry'
_journal_page_first 10527
_journal_page_last 10535
_journal_paper_doi 10.1021/ic501623f
_journal_volume 53
_journal_year 2014
_chemical_absolute_configuration ad
_chemical_compound_source 'synthesis as described'
_chemical_formula_moiety 'C24 H38 B3 Mn O3 Ru2 S2'
_chemical_formula_sum 'C24 H38 B3 Mn O3 Ru2 S2'
_chemical_formula_weight 728.17
_chemical_name_systematic
;
 ?
;
_space_group_IT_number 19
_symmetry_cell_setting orthorhombic
_symmetry_Int_Tables_number 19
_symmetry_space_group_name_Hall 'P 2ac 2ab'
_symmetry_space_group_name_H-M 'P 21 21 21'
_atom_sites_solution_hydrogens geom
_atom_sites_solution_primary direct
_atom_sites_solution_secondary difmap
_audit_conform_dict_location ftp://ftp.iucr.org/pub/cif_core.dic
_audit_conform_dict_name cif_core.dic
_audit_conform_dict_version 2.4.3
_audit_creation_date 2014-03-26T17:12:20-00:00
_audit_creation_method 'WinGX routine CIF_UPDATE'
_cell_angle_alpha 90
_cell_angle_beta 90
_cell_angle_gamma 90
_cell_formula_units_Z 4
_cell_length_a 11.7260(8)
_cell_length_b 13.8766(7)
_cell_length_c 18.0847(11)
_cell_measurement_reflns_used 9020
_cell_measurement_temperature 150(2)
_cell_measurement_theta_max 27.42
_cell_measurement_theta_min 2.54
_cell_measurement_wavelength 0.71073
_cell_volume 2942.7(3)
_computing_cell_refinement 'Bruker APEX2 (Bruker, 2006)'
_computing_data_collection 'Bruker APEX2 (Bruker, 2006)'
_computing_data_reduction 'Bruker APEX2 (Bruker, 2006)'
_computing_molecular_graphics 'Ortep-3 for Windows (Farrugia, 1997)'
_computing_publication_material
;
           WinGX publication routines (Farrugia, 2012),
           CRYSCAL (T. Roisnel, local program)
;
_computing_structure_refinement 'SHELXL-97 (Sheldrick, 1997)'
_computing_structure_solution 'SIR97 (Altomare et al., 1999)'
_diffrn_ambient_temperature 150(2)
_diffrn_detector 'CCD plate'
_diffrn_measured_fraction_theta_full 0.996
_diffrn_measured_fraction_theta_max 0.996
_diffrn_measurement_device_type 'APEXII, Bruker-AXS'
_diffrn_measurement_method 'CCD rotation images, thin slices'
_diffrn_radiation_monochromator graphite
_diffrn_radiation_probe x-ray
_diffrn_radiation_type MoK\a
_diffrn_radiation_wavelength 0.71073
_diffrn_reflns_av_R_equivalents 0.044
_diffrn_reflns_av_unetI/netI 0.0284
_diffrn_reflns_limit_h_max 15
_diffrn_reflns_limit_h_min -15
_diffrn_reflns_limit_k_max 17
_diffrn_reflns_limit_k_min -17
_diffrn_reflns_limit_l_max 23
_diffrn_reflns_limit_l_min -23
_diffrn_reflns_number 45820
_diffrn_reflns_theta_full 27.45
_diffrn_reflns_theta_max 27.45
_diffrn_reflns_theta_min 3.14
_exptl_absorpt_coefficient_mu 1.601
_exptl_absorpt_correction_T_max 0.822
_exptl_absorpt_correction_T_min 0.707
_exptl_absorpt_correction_type multi-scan
_exptl_absorpt_process_details
;
  [Sheldrick, G.M. (2002). SADABS Bruker AXS Inc., Madison, Wisconsin, USA]
;
_exptl_crystal_colour red
_exptl_crystal_density_diffrn 1.644
_exptl_crystal_density_method 'not measured'
_exptl_crystal_description prism
_exptl_crystal_F_000 1464
_exptl_crystal_size_max 0.22
_exptl_crystal_size_mid 0.17
_exptl_crystal_size_min 0.13
_refine_diff_density_max 0.583
_refine_diff_density_min -0.25
_refine_diff_density_rms 0.057
_refine_ls_abs_structure_details 'Flack H D (1983), Acta Cryst. A39, 876-881'
_refine_ls_abs_structure_Flack 0.012(15)
_refine_ls_extinction_method none
_refine_ls_goodness_of_fit_ref 1.017
_refine_ls_hydrogen_treatment mixed
_refine_ls_matrix_type full
_refine_ls_number_parameters 354
_refine_ls_number_reflns 6715
_refine_ls_number_restraints 0
_refine_ls_restrained_S_all 1.017
_refine_ls_R_factor_all 0.0217
_refine_ls_R_factor_gt 0.0204
_refine_ls_shift/su_max 0.005
_refine_ls_shift/su_mean 0
_refine_ls_structure_factor_coef Fsqd
_refine_ls_weighting_details 'calc w=1/[\s^2^(Fo^2^)+(0.0188P)^2^+0.6281P] where P=(Fo^2^+2Fc^2^)/3'
_refine_ls_weighting_scheme calc
_refine_ls_wR_factor_gt 0.043
_refine_ls_wR_factor_ref 0.0435
_reflns_number_gt 6481
_reflns_number_total 6715
_reflns_threshold_expression >2sigma(I)
_cod_data_source_file ic501623f_si_002.cif
_cod_data_source_block SGG4
_cod_depositor_comments 'Adding full bibliography for 4341146--4341152.cif.'
_cod_database_code 4341149

loop_
_symmetry_equiv_pos_as_xyz
'x, y, z'
'-x+1/2, -y, z+1/2'
'x+1/2, -y+1/2, -z'
'-x, y+1/2, -z+1/2'

loop_
_atom_site_label
_atom_site_type_symbol
_atom_site_fract_x
_atom_site_fract_y
_atom_site_fract_z
_atom_site_U_iso_or_equiv
_atom_site_adp_type
_atom_site_occupancy
_atom_site_symmetry_multiplicity
_atom_site_calc_flag
_atom_site_refinement_flags
Ru1 Ru 0.002008(16) 0.507982(12) 0.956485(9) 0.01684(4) Uani 1 1 d .
Ru2 Ru 0.105342(16) 0.422405(13) 0.822187(9) 0.01612(4) Uani 1 1 d .
Mn1 Mn -0.29850(3) 0.52300(3) 0.865928(19) 0.01995(8) Uani 1 1 d .
S2 S -0.01546(6) 0.25008(4) 0.94694(3) 0.02680(14) Uani 1 1 d .
S1 S 0.20576(6) 0.30148(5) 0.87762(4) 0.02680(14) Uani 1 1 d .
C1 C -0.3324(2) 0.4224(2) 0.80641(15) 0.0317(6) Uani 1 1 d .
O2 O -0.3498(2) 0.35662(16) 0.76963(13) 0.0501(6) Uani 1 1 d .
C3 C -0.3887(2) 0.61004(18) 0.81960(14) 0.0278(5) Uani 1 1 d .
O4 O -0.44601(19) 0.66743(15) 0.79189(12) 0.0437(5) Uani 1 1 d .
C5 C -0.4051(2) 0.49025(19) 0.93259(14) 0.0278(5) Uani 1 1 d .
O6 O -0.47066(17) 0.46920(16) 0.97720(12) 0.0469(6) Uani 1 1 d .
B7 B -0.1459(2) 0.54873(19) 0.89764(15) 0.0186(6) Uani 1 1 d .
C11 C -0.0232(3) 0.4913(2) 1.07842(13) 0.0340(7) Uani 1 1 d .
C12 C -0.0312(2) 0.58957(19) 1.05834(13) 0.0256(6) Uani 1 1 d .
C13 C 0.0776(2) 0.61943(19) 1.02970(13) 0.0279(6) Uani 1 1 d .
C14 C 0.1506(2) 0.5384(2) 1.03197(15) 0.0372(7) Uani 1 1 d .
C15 C 0.0896(3) 0.4590(2) 1.06142(14) 0.0422(8) Uani 1 1 d .
C16 C -0.1140(4) 0.4344(3) 1.11831(15) 0.0758(14) Uani 1 1 d .
H16A H -0.108 0.4461 1.1716 0.114 Uiso 1 1 calc R
H16B H -0.1035 0.3656 1.1083 0.114 Uiso 1 1 calc R
H16C H -0.1894 0.4547 1.1009 0.114 Uiso 1 1 calc R
C17 C -0.1309(3) 0.6563(3) 1.07264(17) 0.0493(9) Uani 1 1 d .
H17A H -0.202 0.6193 1.0714 0.074 Uiso 1 1 calc R
H17B H -0.133 0.7064 1.0344 0.074 Uiso 1 1 calc R
H17C H -0.1221 0.6865 1.1213 0.074 Uiso 1 1 calc R
C18 C 0.1058(4) 0.7202(2) 1.00598(17) 0.0512(9) Uani 1 1 d .
H18A H 0.1307 0.7576 1.049 0.077 Uiso 1 1 calc R
H18B H 0.0381 0.7503 0.9843 0.077 Uiso 1 1 calc R
H18C H 0.1671 0.7184 0.9692 0.077 Uiso 1 1 calc R
C19 C 0.2756(3) 0.5360(4) 1.0114(2) 0.0770(15) Uani 1 1 d .
H19A H 0.322 0.5355 1.0565 0.116 Uiso 1 1 calc R
H19B H 0.2944 0.593 0.9819 0.116 Uiso 1 1 calc R
H19C H 0.2914 0.4778 0.9825 0.116 Uiso 1 1 calc R
C20 C 0.1412(5) 0.3642(3) 1.0857(2) 0.0885(19) Uani 1 1 d .
H20A H 0.2041 0.3471 1.0526 0.133 Uiso 1 1 calc R
H20B H 0.0828 0.3137 1.084 0.133 Uiso 1 1 calc R
H20C H 0.17 0.3703 1.1364 0.133 Uiso 1 1 calc R
C21 C 0.2051(3) 0.53913(18) 0.77024(14) 0.0283(6) Uani 1 1 d .
C22 C 0.2492(2) 0.44915(18) 0.74649(13) 0.0242(6) Uani 1 1 d .
C23 C 0.1607(2) 0.39797(18) 0.70866(13) 0.0243(6) Uani 1 1 d .
C24 C 0.0618(2) 0.4598(2) 0.70650(13) 0.0281(6) Uani 1 1 d .
C25 C 0.0894(3) 0.54676(18) 0.74387(13) 0.0302(6) Uani 1 1 d .
C26 C 0.2714(3) 0.6182(2) 0.80763(18) 0.0522(10) Uani 1 1 d .
H26A H 0.3314 0.5898 0.8384 0.078 Uiso 1 1 calc R
H26B H 0.2199 0.6563 0.8387 0.078 Uiso 1 1 calc R
H26C H 0.306 0.6599 0.7701 0.078 Uiso 1 1 calc R
C27 C 0.3706(2) 0.4150(2) 0.75501(17) 0.0402(7) Uani 1 1 d .
H27A H 0.4143 0.4323 0.7108 0.06 Uiso 1 1 calc R
H27B H 0.3714 0.3449 0.7614 0.06 Uiso 1 1 calc R
H27C H 0.405 0.4457 0.7985 0.06 Uiso 1 1 calc R
C28 C 0.1754(3) 0.30341(19) 0.66934(16) 0.0414(8) Uani 1 1 d .
H28A H 0.2279 0.3117 0.6276 0.062 Uiso 1 1 calc R
H28B H 0.1013 0.2812 0.651 0.062 Uiso 1 1 calc R
H28C H 0.2066 0.2556 0.7037 0.062 Uiso 1 1 calc R
C29 C -0.0482(3) 0.4381(3) 0.66811(16) 0.0524(9) Uani 1 1 d .
H29A H -0.1114 0.4674 0.6956 0.079 Uiso 1 1 calc R
H29B H -0.0592 0.3682 0.6658 0.079 Uiso 1 1 calc R
H29C H -0.0462 0.4645 0.6179 0.079 Uiso 1 1 calc R
C30 C 0.0213(3) 0.6384(2) 0.74654(19) 0.0548(11) Uani 1 1 d .
H30A H 0.0503 0.6835 0.7093 0.082 Uiso 1 1 calc R
H30B H 0.0281 0.6674 0.7958 0.082 Uiso 1 1 calc R
H30C H -0.059 0.6241 0.7363 0.082 Uiso 1 1 calc R
C31 C 0.1241(2) 0.23065(18) 0.92861(14) 0.0302(6) Uani 1 1 d .
H31 H 0.1582 0.1747 0.9492 0.036 Uiso 1 1 calc R
B32 B -0.0350(2) 0.37081(19) 0.89905(15) 0.0194(6) Uani 1 1 d .
B8 B -0.1620(2) 0.4331(2) 0.93195(15) 0.0207(6) Uani 1 1 d .
H7A H -0.227(3) 0.601(2) 0.9180(15) 0.041(8) Uiso 1 1 d .
H7B H -0.181(2) 0.5520(19) 0.8267(16) 0.038(8) Uiso 1 1 d .
H7C H -0.045(2) 0.5928(18) 0.8995(14) 0.029(7) Uiso 1 1 d .
H32 H -0.012(3) 0.3545(18) 0.8288(15) 0.036(7) Uiso 1 1 d .
H8B H -0.206(2) 0.4073(17) 0.9780(13) 0.021(6) Uiso 1 1 d .
H6 H 0.114(3) 0.499(2) 0.8947(15) 0.048(8) Uiso 1 1 d .
H8 H -0.151(2) 0.3686(18) 0.8857(14) 0.028(7) Uiso 1 1 d .

loop_
_atom_site_aniso_label
_atom_site_aniso_U_11
_atom_site_aniso_U_22
_atom_site_aniso_U_33
_atom_site_aniso_U_23
_atom_site_aniso_U_13
_atom_site_aniso_U_12
Ru1 0.01761(9) 0.01876(9) 0.01415(8) -0.00081(7) -0.00140(7) 0.00133(8)
Ru2 0.01778(9) 0.01522(9) 0.01536(8) 0.00143(7) 0.00126(8) 0.00108(8)
Mn1 0.01664(18) 0.0218(2) 0.02139(18) 0.00077(14) -0.00122(15) 0.00137(15)
S2 0.0310(4) 0.0204(3) 0.0290(3) 0.0094(2) 0.0044(3) 0.0027(3)
S1 0.0230(3) 0.0266(3) 0.0309(3) 0.0071(3) 0.0010(3) 0.0079(3)
C1 0.0218(14) 0.0366(15) 0.0368(15) -0.0019(14) -0.0052(11) 0.0018(12)
O2 0.0488(15) 0.0453(14) 0.0562(14) -0.0218(12) -0.0155(12) 0.0015(10)
C3 0.0219(13) 0.0299(13) 0.0317(13) 0.0005(11) -0.0029(13) -0.0018(11)
O4 0.0367(12) 0.0389(12) 0.0557(13) 0.0123(10) -0.0117(10) 0.0069(10)
C5 0.0202(13) 0.0301(14) 0.0332(12) 0.0027(11) -0.0015(11) 0.0049(12)
O6 0.0309(12) 0.0558(14) 0.0540(13) 0.0181(11) 0.0174(10) 0.0040(10)
B7 0.0200(14) 0.0179(14) 0.0179(12) -0.0005(10) 0.0009(10) 0.0003(10)
C11 0.053(2) 0.0362(15) 0.0132(11) -0.0009(10) -0.0042(11) -0.0102(14)
C12 0.0245(14) 0.0353(15) 0.0169(11) -0.0071(10) -0.0008(9) 0.0023(11)
C13 0.0277(15) 0.0351(14) 0.0207(12) -0.0086(11) -0.0050(10) -0.0024(11)
C14 0.0229(14) 0.064(2) 0.0250(14) -0.0216(13) -0.0088(11) 0.0089(13)
C15 0.069(2) 0.0355(16) 0.0220(13) -0.0077(11) -0.0232(15) 0.0167(16)
C16 0.122(4) 0.086(3) 0.0189(14) 0.0023(16) 0.007(2) -0.063(3)
C17 0.038(2) 0.072(2) 0.0377(17) -0.0213(16) 0.0003(14) 0.0193(17)
C18 0.069(2) 0.0482(19) 0.0364(15) -0.0058(14) -0.0073(18) -0.0294(18)
C19 0.0210(16) 0.160(4) 0.050(2) -0.054(3) -0.0130(15) 0.017(2)
C20 0.159(5) 0.058(2) 0.048(2) -0.0123(18) -0.063(3) 0.054(3)
C21 0.0393(16) 0.0229(13) 0.0228(12) 0.0012(10) 0.0121(12) -0.0077(12)
C22 0.0221(13) 0.0262(14) 0.0244(13) 0.0042(10) 0.0079(10) -0.0024(10)
C23 0.0289(14) 0.0267(14) 0.0174(11) 0.0008(10) 0.0079(10) -0.0032(11)
C24 0.0273(14) 0.0421(16) 0.0150(11) 0.0090(11) 0.0036(10) 0.0017(12)
C25 0.0411(17) 0.0278(13) 0.0219(12) 0.0120(10) 0.0159(12) 0.0112(12)
C26 0.074(3) 0.0381(17) 0.0446(19) -0.0108(14) 0.0232(18) -0.0276(17)
C27 0.0237(15) 0.0526(19) 0.0441(17) 0.0081(15) 0.0094(13) 0.0015(14)
C28 0.063(2) 0.0299(15) 0.0317(15) -0.0078(12) 0.0204(16) -0.0124(14)
C29 0.0337(17) 0.097(3) 0.0266(15) 0.0124(17) -0.0074(13) -0.0026(18)
C30 0.070(3) 0.0406(18) 0.0543(19) 0.0315(15) 0.0343(19) 0.0298(17)
C31 0.0345(16) 0.0256(13) 0.0304(13) 0.0095(11) -0.0007(12) 0.0114(12)
B32 0.0199(15) 0.0188(14) 0.0195(12) 0.0043(10) 0.0003(11) 0.0003(10)
B8 0.0185(14) 0.0235(15) 0.0202(13) 0.0018(11) 0.0029(10) 0.0021(11)

loop_
_atom_type_symbol
_atom_type_description
_atom_type_scat_dispersion_real
_atom_type_scat_dispersion_imag
_atom_type_scat_source
C C 0.0033 0.0016 'International Tables Vol C Tables 4.2.6.8 and 6.1.1.4'
H H 0 0 'International Tables Vol C Tables 4.2.6.8 and 6.1.1.4'
B B 0.0013 0.0007 'International Tables Vol C Tables 4.2.6.8 and 6.1.1.4'
O O 0.0106 0.006 'International Tables Vol C Tables 4.2.6.8 and 6.1.1.4'
S S 0.1246 0.1234 'International Tables Vol C Tables 4.2.6.8 and 6.1.1.4'
Ru Ru -1.2594 0.8363 'International Tables Vol C Tables 4.2.6.8 and 6.1.1.4'
Mn Mn 0.3368 0.7283 'International Tables Vol C Tables 4.2.6.8 and 6.1.1.4'

loop_
_geom_angle_atom_site_label_1
_geom_angle_atom_site_label_2
_geom_angle_atom_site_label_3
_geom_angle
B7 Ru1 C12 97.98(10)
B7 Ru1 B32 80.36(10)
C12 Ru1 B32 143.37(10)
B7 Ru1 C13 116.22(10)
C12 Ru1 C13 37.99(9)
B32 Ru1 C13 163.33(10)
B7 Ru1 B8 46.86(10)
C12 Ru1 B8 104.71(10)
B32 Ru1 B8 48.42(10)
C13 Ru1 B8 141.92(10)
B7 Ru1 C11 114.58(11)
C12 Ru1 C11 37.19(10)
B32 Ru1 C11 110.37(10)
C13 Ru1 C11 62.41(10)
B8 Ru1 C11 91.96(10)
B7 Ru1 C14 152.88(11)
C12 Ru1 C14 62.13(9)
B32 Ru1 C14 126.71(11)
C13 Ru1 C14 36.83(10)
B8 Ru1 C14 150.99(11)
C11 Ru1 C14 61.58(11)
B7 Ru1 C15 151.14(12)
C12 Ru1 C15 62.10(10)
B32 Ru1 C15 102.97(10)
C13 Ru1 C15 61.84(10)
B8 Ru1 C15 114.72(12)
C11 Ru1 C15 37.04(11)
C14 Ru1 C15 36.61(12)
B7 Ru1 Ru2 91.73(7)
C12 Ru1 Ru2 165.11(7)
B32 Ru1 Ru2 49.48(7)
C13 Ru1 Ru2 127.22(7)
B8 Ru1 Ru2 90.16(7)
C11 Ru1 Ru2 145.15(8)
C14 Ru1 Ru2 104.81(7)
C15 Ru1 Ru2 112.43(8)
B7 Ru1 H7C 39.2(9)
C12 Ru1 H7C 95.6(9)
B32 Ru1 H7C 104.7(9)
C13 Ru1 H7C 90.4(9)
B8 Ru1 H7C 85.6(9)
C11 Ru1 H7C 130.0(9)
C14 Ru1 H7C 119.9(9)
C15 Ru1 H7C 152.2(9)
Ru2 Ru1 H7C 84.8(9)
B7 Ru1 H6 108.6(10)
C12 Ru1 H6 135.6(10)
B32 Ru1 H6 77.4(10)
C13 Ru1 H6 97.7(10)
B8 Ru1 H6 119.5(10)
C11 Ru1 H6 136.8(10)
C14 Ru1 H6 79.5(10)
C15 Ru1 H6 100.0(10)
Ru2 Ru1 H6 29.6(10)
H7C Ru1 H6 84.4(13)
C23 Ru2 C22 38.10(9)
C23 Ru2 C21 63.61(9)
C22 Ru2 C21 37.49(9)
C23 Ru2 C24 38.34(10)
C22 Ru2 C24 63.26(10)
C21 Ru2 C24 63.14(10)
C23 Ru2 C25 63.20(9)
C22 Ru2 C25 62.70(10)
C21 Ru2 C25 37.83(11)
C24 Ru2 C25 37.16(10)
C23 Ru2 B32 138.04(10)
C22 Ru2 B32 171.24(9)
C21 Ru2 B32 151.17(10)
C24 Ru2 B32 119.03(10)
C25 Ru2 B32 124.72(10)
C23 Ru2 S1 98.37(7)
C22 Ru2 S1 90.10(7)
C21 Ru2 S1 116.93(8)
C24 Ru2 S1 134.93(7)
C25 Ru2 S1 152.53(8)
B32 Ru2 S1 82.72(7)
C23 Ru2 Ru1 163.00(7)
C22 Ru2 Ru1 139.00(7)
C21 Ru2 Ru1 105.75(7)
C24 Ru2 Ru1 125.88(7)
C25 Ru2 Ru1 100.10(6)
B32 Ru2 Ru1 47.77(7)
S1 Ru2 Ru1 98.376(18)
C23 Ru2 H32 103.0(9)
C22 Ru2 H32 140.3(9)
C21 Ru2 H32 151.7(9)
C24 Ru2 H32 90.6(10)
C25 Ru2 H32 114.3(9)
B32 Ru2 H32 35.1(9)
S1 Ru2 H32 88.7(9)
Ru1 Ru2 H32 80.3(9)
C23 Ru2 H6 144.1(10)
C22 Ru2 H6 109.2(11)
C21 Ru2 H6 80.7(10)
C24 Ru2 H6 126.9(10)
C25 Ru2 H6 90.7(10)
B32 Ru2 H6 76.5(11)
S1 Ru2 H6 95.1(10)
Ru1 Ru2 H6 30.4(11)
H32 Ru2 H6 110.4(14)
C5 Mn1 C1 92.94(12)
C5 Mn1 C3 94.19(12)
C1 Mn1 C3 96.38(12)
C5 Mn1 B7 119.82(11)
C1 Mn1 B7 121.93(12)
C3 Mn1 B7 124.08(12)
C5 Mn1 B8 89.94(11)
C1 Mn1 B8 92.45(11)
C3 Mn1 B8 170.04(11)
B7 Mn1 B8 46.42(11)
C5 Mn1 H7A 97.9(10)
C1 Mn1 H7A 162.0(11)
C3 Mn1 H7A 97.1(10)
B7 Mn1 H7A 40.1(10)
B8 Mn1 H7A 73.3(10)
C5 Mn1 H7B 163.9(10)
C1 Mn1 H7B 96.9(10)
C3 Mn1 H7B 97.4(10)
B7 Mn1 H7B 44.1(10)
B8 Mn1 H7B 76.9(10)
H7A Mn1 H7B 69.6(14)
C31 S2 B32 99.67(12)
C31 S1 Ru2 112.55(10)
O2 C1 Mn1 177.1(3)
O4 C3 Mn1 177.9(2)
O6 C5 Mn1 177.7(2)
B8 B7 Mn1 80.38(15)
B8 B7 Ru1 70.14(13)
Mn1 B7 Ru1 150.40(15)
B8 B7 H7A 110.5(14)
Mn1 B7 H7A 59.2(14)
Ru1 B7 H7A 129.0(13)
B8 B7 H7B 109.8(12)
Mn1 B7 H7B 55.5(12)
Ru1 B7 H7B 137.8(12)
H7A B7 H7B 91.6(17)
B8 B7 H7C 120.8(11)
Mn1 B7 H7C 157.6(11)
Ru1 B7 H7C 51.7(11)
H7A B7 H7C 113.6(17)
H7B B7 H7C 106.4(16)
C12 C11 C15 108.0(3)
C12 C11 C16 125.4(3)
C15 C11 C16 126.2(3)
C12 C11 Ru1 69.88(13)
C15 C11 Ru1 72.45(14)
C16 C11 Ru1 128.20(19)
C11 C12 C13 108.1(2)
C11 C12 C17 126.7(3)
C13 C12 C17 124.8(3)
C11 C12 Ru1 72.93(14)
C13 C12 Ru1 71.89(14)
C17 C12 Ru1 126.56(18)
C14 C13 C12 107.3(2)
C14 C13 C18 128.0(3)
C12 C13 C18 124.6(3)
C14 C13 Ru1 72.85(15)
C12 C13 Ru1 70.12(14)
C18 C13 Ru1 124.54(18)
C13 C14 C15 108.9(3)
C13 C14 C19 126.7(3)
C15 C14 C19 124.3(3)
C13 C14 Ru1 70.33(14)
C15 C14 Ru1 72.04(16)
C19 C14 Ru1 126.60(19)
C14 C15 C11 107.7(2)
C14 C15 C20 125.7(4)
C11 C15 C20 125.5(4)
C14 C15 Ru1 71.35(15)
C11 C15 Ru1 70.51(14)
C20 C15 Ru1 133.3(2)
C11 C16 H16A 109.5
C11 C16 H16B 109.5
H16A C16 H16B 109.5
C11 C16 H16C 109.5
H16A C16 H16C 109.5
H16B C16 H16C 109.5
C12 C17 H17A 109.5
C12 C17 H17B 109.5
H17A C17 H17B 109.5
C12 C17 H17C 109.5
H17A C17 H17C 109.5
H17B C17 H17C 109.5
C13 C18 H18A 109.5
C13 C18 H18B 109.5
H18A C18 H18B 109.5
C13 C18 H18C 109.5
H18A C18 H18C 109.5
H18B C18 H18C 109.5
C14 C19 H19A 109.5
C14 C19 H19B 109.5
H19A C19 H19B 109.5
C14 C19 H19C 109.5
H19A C19 H19C 109.5
H19B C19 H19C 109.5
C15 C20 H20A 109.5
C15 C20 H20B 109.5
H20A C20 H20B 109.5
C15 C20 H20C 109.5
H20A C20 H20C 109.5
H20B C20 H20C 109.5
C22 C21 C25 107.9(2)
C22 C21 C26 126.2(3)
C25 C21 C26 125.5(3)
C22 C21 Ru2 71.10(13)
C25 C21 Ru2 72.30(14)
C26 C21 Ru2 128.12(19)
C21 C22 C23 108.5(2)
C21 C22 C27 126.1(3)
C23 C22 C27 125.2(2)
C21 C22 Ru2 71.41(14)
C23 C22 Ru2 70.04(14)
C27 C22 Ru2 127.30(18)
C22 C23 C24 107.5(2)
C22 C23 C28 125.2(3)
C24 C23 C28 126.8(3)
C22 C23 Ru2 71.85(13)
C24 C23 Ru2 72.16(14)
C28 C23 Ru2 128.00(17)
C25 C24 C23 108.0(2)
C25 C24 C29 126.1(3)
C23 C24 C29 125.8(3)
C25 C24 Ru2 72.37(13)
C23 C24 Ru2 69.51(14)
C29 C24 Ru2 126.13(19)
C24 C25 C21 108.0(2)
C24 C25 C30 127.8(3)
C21 C25 C30 123.5(3)
C24 C25 Ru2 70.47(13)
C21 C25 Ru2 69.87(14)
C30 C25 Ru2 132.53(18)
C21 C26 H26A 109.5
C21 C26 H26B 109.5
H26A C26 H26B 109.5
C21 C26 H26C 109.5
H26A C26 H26C 109.5
H26B C26 H26C 109.5
C22 C27 H27A 109.5
C22 C27 H27B 109.5
H27A C27 H27B 109.5
C22 C27 H27C 109.5
H27A C27 H27C 109.5
H27B C27 H27C 109.5
C23 C28 H28A 109.5
C23 C28 H28B 109.5
H28A C28 H28B 109.5
C23 C28 H28C 109.5
H28A C28 H28C 109.5
H28B C28 H28C 109.5
C24 C29 H29A 109.5
C24 C29 H29B 109.5
H29A C29 H29B 109.5
C24 C29 H29C 109.5
H29A C29 H29C 109.5
H29B C29 H29C 109.5
C25 C30 H30A 109.5
C25 C30 H30B 109.5
H30A C30 H30B 109.5
C25 C30 H30C 109.5
H30A C30 H30C 109.5
H30B C30 H30C 109.5
S1 C31 S2 125.10(15)
S1 C31 H31 117.5
S2 C31 H31 117.5
B8 B32 S2 111.62(17)
B8 B32 Ru1 66.31(13)
S2 B32 Ru1 121.41(13)
B8 B32 Ru2 130.00(16)
S2 B32 Ru2 118.02(13)
Ru1 B32 Ru2 82.75(9)
B8 B32 H32 124.4(13)
S2 B32 H32 105.3(11)
Ru1 B32 H32 124.0(12)
Ru2 B32 H32 46.7(13)
S2 B32 H8 100.3(11)
Ru1 B32 H8 107.1(11)
Ru2 B32 H8 127.9(11)
H32 B32 H8 91.9(17)
B7 B8 B32 103.56(19)
B7 B8 Ru1 63.00(13)
B32 B8 Ru1 65.27(12)
B7 B8 Mn1 53.20(12)
B32 B8 Mn1 129.90(16)
Ru1 B8 Mn1 116.14(12)
B7 B8 H8B 131.2(14)
B32 B8 H8B 120.1(14)
Ru1 B8 H8B 115.4(14)
Mn1 B8 H8B 104.5(14)
B7 B8 H8 114.8(12)
B32 B8 H8 49.4(13)
Ru1 B8 H8 112.7(13)
Mn1 B8 H8 96.4(13)
H8B B8 H8 110.0(18)

loop_
_geom_bond_atom_site_label_1
_geom_bond_atom_site_label_2
_geom_bond_distance
Ru1 B7 2.112(3)
Ru1 C12 2.197(2)
Ru1 B32 2.212(3)
Ru1 C13 2.220(2)
Ru1 B8 2.230(3)
Ru1 C11 2.237(2)
Ru1 C14 2.253(3)
Ru1 C15 2.262(3)
Ru1 Ru2 2.9626(3)
Ru1 H7C 1.66(3)
Ru1 H6 1.73(3)
Ru2 C23 2.180(2)
Ru2 C22 2.204(2)
Ru2 C21 2.208(2)
Ru2 C24 2.215(2)
Ru2 C25 2.240(2)
Ru2 B32 2.270(3)
Ru2 S1 2.2820(6)
Ru2 H32 1.67(3)
Ru2 H6 1.69(3)
Mn1 C5 1.795(3)
Mn1 C1 1.807(3)
Mn1 C3 1.811(3)
Mn1 B7 1.912(3)
Mn1 B8 2.355(3)
Mn1 H7A 1.66(3)
Mn1 H7B 1.60(3)
S2 C31 1.691(3)
S2 B32 1.900(3)
S1 C31 1.653(3)
C1 O2 1.148(3)
C3 O4 1.157(3)
C5 O6 1.152(3)
B7 B8 1.730(4)
B7 H7A 1.25(3)
B7 H7B 1.35(3)
B7 H7C 1.34(3)
C11 C12 1.414(4)
C11 C15 1.429(4)
C11 C16 1.509(4)
C12 C13 1.438(4)
C12 C17 1.513(4)
C13 C14 1.413(4)
C13 C18 1.500(4)
C14 C15 1.418(5)
C14 C19 1.513(4)
C15 C20 1.513(4)
C16 H16A 0.98
C16 H16B 0.98
C16 H16C 0.98
C17 H17A 0.98
C17 H17B 0.98
C17 H17C 0.98
C18 H18A 0.98
C18 H18B 0.98
C18 H18C 0.98
C19 H19A 0.98
C19 H19B 0.98
C19 H19C 0.98
C20 H20A 0.98
C20 H20B 0.98
C20 H20C 0.98
C21 C22 1.418(3)
C21 C25 1.442(4)
C21 C26 1.505(4)
C22 C23 1.431(4)
C22 C27 1.508(4)
C23 C24 1.444(4)
C23 C28 1.502(3)
C24 C25 1.420(4)
C24 C29 1.496(4)
C25 C30 1.503(4)
C26 H26A 0.98
C26 H26B 0.98
C26 H26C 0.98
C27 H27A 0.98
C27 H27B 0.98
C27 H27C 0.98
C28 H28A 0.98
C28 H28B 0.98
C28 H28C 0.98
C29 H29A 0.98
C29 H29B 0.98
C29 H29C 0.98
C30 H30A 0.98
C30 H30B 0.98
C30 H30C 0.98
C31 H31 0.95
B32 B8 1.821(4)
B32 H32 1.32(3)
B32 H8 1.38(3)
B8 H8B 1.04(2)
B8 H8 1.23(3)

loop_
_geom_torsion_atom_site_label_1
_geom_torsion_atom_site_label_2
_geom_torsion_atom_site_label_3
_geom_torsion_atom_site_label_4
_geom_torsion
B7 Ru1 Ru2 C23 42.0(2)
C12 Ru1 Ru2 C23 -88.8(4)
B32 Ru1 Ru2 C23 117.8(3)
C13 Ru1 Ru2 C23 -83.3(3)
B8 Ru1 Ru2 C23 88.9(3)
C11 Ru1 Ru2 C23 -177.4(3)
C14 Ru1 Ru2 C23 -116.2(3)
C15 Ru1 Ru2 C23 -154.1(3)
B7 Ru1 Ru2 C22 112.20(12)
C12 Ru1 Ru2 C22 -18.7(3)
B32 Ru1 Ru2 C22 -172.06(14)
C13 Ru1 Ru2 C22 -13.10(14)
B8 Ru1 Ru2 C22 159.05(13)
C11 Ru1 Ru2 C22 -107.28(16)
C14 Ru1 Ru2 C22 -46.08(14)
C15 Ru1 Ru2 C22 -83.97(14)
B7 Ru1 Ru2 C21 90.97(11)
C12 Ru1 Ru2 C21 -39.9(3)
B32 Ru1 Ru2 C21 166.72(13)
C13 Ru1 Ru2 C21 -34.33(12)
B8 Ru1 Ru2 C21 137.82(11)
C11 Ru1 Ru2 C21 -128.51(15)
C14 Ru1 Ru2 C21 -67.31(12)
C15 Ru1 Ru2 C21 -105.20(13)
B7 Ru1 Ru2 C24 23.02(12)
C12 Ru1 Ru2 C24 -107.8(3)
B32 Ru1 Ru2 C24 98.76(13)
C13 Ru1 Ru2 C24 -102.28(13)
B8 Ru1 Ru2 C24 69.86(12)
C11 Ru1 Ru2 C24 163.53(16)
C14 Ru1 Ru2 C24 -135.26(13)
C15 Ru1 Ru2 C24 -173.16(13)
B7 Ru1 Ru2 C25 52.54(11)
C12 Ru1 Ru2 C25 -78.3(3)
B32 Ru1 Ru2 C25 128.28(12)
C13 Ru1 Ru2 C25 -72.77(12)
B8 Ru1 Ru2 C25 99.38(11)
C11 Ru1 Ru2 C25 -166.95(15)
C14 Ru1 Ru2 C25 -105.74(12)
C15 Ru1 Ru2 C25 -143.64(13)
B7 Ru1 Ru2 B32 -75.74(12)
C12 Ru1 Ru2 B32 153.4(3)
C13 Ru1 Ru2 B32 158.95(13)
B8 Ru1 Ru2 B32 -28.90(12)
C11 Ru1 Ru2 B32 64.77(16)
C14 Ru1 Ru2 B32 125.97(13)
C15 Ru1 Ru2 B32 88.08(13)
B7 Ru1 Ru2 S1 -147.88(8)
C12 Ru1 Ru2 S1 81.3(3)
B32 Ru1 Ru2 S1 -72.14(9)
C13 Ru1 Ru2 S1 86.81(9)
B8 Ru1 Ru2 S1 -101.04(8)
C11 Ru1 Ru2 S1 -7.37(13)
C14 Ru1 Ru2 S1 53.84(9)
C15 Ru1 Ru2 S1 15.94(10)
C23 Ru2 S1 C31 -126.98(12)
C22 Ru2 S1 C31 -164.31(13)
C21 Ru2 S1 C31 168.44(13)
C24 Ru2 S1 C31 -113.63(14)
C25 Ru2 S1 C31 -172.18(19)
B32 Ru2 S1 C31 10.66(13)
Ru1 Ru2 S1 C31 55.94(11)
C5 Mn1 B7 B8 56.83(16)
C1 Mn1 B7 B8 -58.44(17)
C3 Mn1 B7 B8 176.14(14)
C5 Mn1 B7 Ru1 51.5(3)
C1 Mn1 B7 Ru1 -63.7(3)
C3 Mn1 B7 Ru1 170.9(3)
B8 Mn1 B7 Ru1 -5.3(2)
C12 Ru1 B7 B8 -102.71(13)
B32 Ru1 B7 B8 40.25(13)
C13 Ru1 B7 B8 -137.82(13)
C11 Ru1 B7 B8 -67.85(15)
C14 Ru1 B7 B8 -143.1(2)
C15 Ru1 B7 B8 -59.2(3)
Ru2 Ru1 B7 B8 88.60(11)
C12 Ru1 B7 Mn1 -97.2(3)
B32 Ru1 B7 Mn1 45.8(3)
C13 Ru1 B7 Mn1 -132.3(3)
B8 Ru1 B7 Mn1 5.5(2)
C11 Ru1 B7 Mn1 -62.3(3)
C14 Ru1 B7 Mn1 -137.5(3)
C15 Ru1 B7 Mn1 -53.6(4)
Ru2 Ru1 B7 Mn1 94.1(3)
B7 Ru1 C11 C12 -69.49(18)
B32 Ru1 C11 C12 -157.96(16)
C13 Ru1 C11 C12 38.52(15)
B8 Ru1 C11 C12 -112.04(17)
C14 Ru1 C11 C12 80.43(17)
C15 Ru1 C11 C12 117.5(2)
Ru2 Ru1 C11 C12 154.86(12)
B7 Ru1 C11 C15 173.04(17)
C12 Ru1 C11 C15 -117.5(2)
B32 Ru1 C11 C15 84.57(18)
C13 Ru1 C11 C15 -78.95(18)
B8 Ru1 C11 C15 130.49(18)
C14 Ru1 C11 C15 -37.04(17)
Ru2 Ru1 C11 C15 37.4(2)
B7 Ru1 C11 C16 50.3(3)
C12 Ru1 C11 C16 119.8(4)
B32 Ru1 C11 C16 -38.1(3)
C13 Ru1 C11 C16 158.3(4)
B8 Ru1 C11 C16 7.8(3)
C14 Ru1 C11 C16 -159.7(4)
C15 Ru1 C11 C16 -122.7(4)
Ru2 Ru1 C11 C16 -85.3(3)
C15 C11 C12 C13 -0.9(3)
C16 C11 C12 C13 173.1(2)
Ru1 C11 C12 C13 -63.73(16)
C15 C11 C12 C17 -173.9(2)
C16 C11 C12 C17 0.0(4)
Ru1 C11 C12 C17 123.2(3)
C15 C11 C12 Ru1 62.82(17)
C16 C11 C12 Ru1 -123.2(3)
B7 Ru1 C12 C11 120.68(17)
B32 Ru1 C12 C11 36.1(2)
C13 Ru1 C12 C11 -116.3(2)
B8 Ru1 C12 C11 73.29(18)
C14 Ru1 C12 C11 -78.84(18)
C15 Ru1 C12 C11 -37.21(18)
Ru2 Ru1 C12 C11 -109.1(3)
B7 Ru1 C12 C13 -123.04(15)
B32 Ru1 C12 C13 152.41(17)
B8 Ru1 C12 C13 -170.43(15)
C11 Ru1 C12 C13 116.3(2)
C14 Ru1 C12 C13 37.44(16)
C15 Ru1 C12 C13 79.07(17)
Ru2 Ru1 C12 C13 7.2(4)
B7 Ru1 C12 C17 -2.8(3)
B32 Ru1 C12 C17 -87.3(3)
C13 Ru1 C12 C17 120.3(3)
B8 Ru1 C12 C17 -50.1(3)
C11 Ru1 C12 C17 -123.4(3)
C14 Ru1 C12 C17 157.7(3)
C15 Ru1 C12 C17 -160.6(3)
Ru2 Ru1 C12 C17 127.5(3)
C11 C12 C13 C14 0.6(3)
C17 C12 C13 C14 173.8(2)
Ru1 C12 C13 C14 -63.82(17)
C11 C12 C13 C18 -176.7(2)
C17 C12 C13 C18 -3.5(4)
Ru1 C12 C13 C18 118.9(2)
C11 C12 C13 Ru1 64.41(16)
C17 C12 C13 Ru1 -122.4(2)
B7 Ru1 C13 C14 -176.00(16)
C12 Ru1 C13 C14 116.3(2)
B32 Ru1 C13 C14 10.7(4)
B8 Ru1 C13 C14 131.40(19)
C11 Ru1 C13 C14 78.59(18)
C15 Ru1 C13 C14 36.47(18)
Ru2 Ru1 C13 C14 -61.40(18)
B7 Ru1 C13 C12 67.72(17)
B32 Ru1 C13 C12 -105.6(4)
B8 Ru1 C13 C12 15.1(2)
C11 Ru1 C13 C12 -37.70(15)
C14 Ru1 C13 C12 -116.3(2)
C15 Ru1 C13 C12 -79.81(17)
Ru2 Ru1 C13 C12 -177.68(11)
B7 Ru1 C13 C18 -51.2(3)
C12 Ru1 C13 C18 -119.0(3)
B32 Ru1 C13 C18 135.4(4)
B8 Ru1 C13 C18 -103.8(3)
C11 Ru1 C13 C18 -156.6(3)
C14 Ru1 C13 C18 124.8(3)
C15 Ru1 C13 C18 161.2(3)
Ru2 Ru1 C13 C18 63.4(3)
C12 C13 C14 C15 0.0(3)
C18 C13 C14 C15 177.1(2)
Ru1 C13 C14 C15 -62.07(18)
C12 C13 C14 C19 -176.4(3)
C18 C13 C14 C19 0.8(4)
Ru1 C13 C14 C19 121.6(3)
C12 C13 C14 Ru1 62.03(16)
C18 C13 C14 Ru1 -120.8(3)
B7 Ru1 C14 C13 7.9(3)
C12 Ru1 C14 C13 -38.63(15)
B32 Ru1 C14 C13 -176.20(15)
B8 Ru1 C14 C13 -107.4(2)
C11 Ru1 C14 C13 -81.02(17)
C15 Ru1 C14 C13 -118.5(2)
Ru2 Ru1 C14 C13 133.68(14)
B7 Ru1 C14 C15 126.4(2)
C12 Ru1 C14 C15 79.87(18)
B32 Ru1 C14 C15 -57.7(2)
C13 Ru1 C14 C15 118.5(2)
B8 Ru1 C14 C15 11.1(3)
C11 Ru1 C14 C15 37.48(16)
Ru2 Ru1 C14 C15 -107.82(16)
B7 Ru1 C14 C19 -113.8(4)
C12 Ru1 C14 C19 -160.3(4)
B32 Ru1 C14 C19 62.1(4)
C13 Ru1 C14 C19 -121.7(4)
B8 Ru1 C14 C19 130.9(3)
C11 Ru1 C14 C19 157.3(4)
C15 Ru1 C14 C19 119.8(4)
Ru2 Ru1 C14 C19 12.0(4)
C13 C14 C15 C11 -0.5(3)
C19 C14 C15 C11 176.0(2)
Ru1 C14 C15 C11 -61.51(17)
C13 C14 C15 C20 -168.5(2)
C19 C14 C15 C20 8.0(4)
Ru1 C14 C15 C20 130.5(3)
C13 C14 C15 Ru1 61.00(18)
C19 C14 C15 Ru1 -122.5(3)
C12 C11 C15 C14 0.9(3)
C16 C11 C15 C14 -173.0(2)
Ru1 C11 C15 C14 62.05(17)
C12 C11 C15 C20 168.9(3)
C16 C11 C15 C20 -5.0(4)
Ru1 C11 C15 C20 -129.9(3)
C12 C11 C15 Ru1 -61.17(16)
C16 C11 C15 Ru1 124.9(3)
B7 Ru1 C15 C14 -130.5(2)
C12 Ru1 C15 C14 -79.96(17)
B32 Ru1 C15 C14 135.95(16)
C13 Ru1 C15 C14 -36.69(15)
B8 Ru1 C15 C14 -174.12(16)
C11 Ru1 C15 C14 -117.3(2)
Ru2 Ru1 C15 C14 84.72(15)
B7 Ru1 C15 C11 -13.2(3)
C12 Ru1 C15 C11 37.36(16)
B32 Ru1 C15 C11 -106.73(17)
C13 Ru1 C15 C11 80.63(17)
B8 Ru1 C15 C11 -56.80(18)
C14 Ru1 C15 C11 117.3(2)
Ru2 Ru1 C15 C11 -157.96(14)
B7 Ru1 C15 C20 107.6(4)
C12 Ru1 C15 C20 158.2(5)
B32 Ru1 C15 C20 14.1(5)
C13 Ru1 C15 C20 -158.6(5)
B8 Ru1 C15 C20 64.0(5)
C11 Ru1 C15 C20 120.8(5)
C14 Ru1 C15 C20 -121.9(5)
Ru2 Ru1 C15 C20 -37.1(5)
C23 Ru2 C21 C22 -37.22(15)
C24 Ru2 C21 C22 -80.31(17)
C25 Ru2 C21 C22 -116.8(2)
B32 Ru2 C21 C22 177.69(19)
S1 Ru2 C21 C22 48.79(17)
Ru1 Ru2 C21 C22 157.03(14)
C23 Ru2 C21 C25 79.54(16)
C22 Ru2 C21 C25 116.8(2)
C24 Ru2 C21 C25 36.45(14)
B32 Ru2 C21 C25 -65.6(3)
S1 Ru2 C21 C25 165.54(12)
Ru1 Ru2 C21 C25 -86.21(14)
C23 Ru2 C21 C26 -158.8(3)
C22 Ru2 C21 C26 -121.6(4)
C24 Ru2 C21 C26 158.1(3)
C25 Ru2 C21 C26 121.6(3)
B32 Ru2 C21 C26 56.1(4)
S1 Ru2 C21 C26 -72.8(3)
Ru1 Ru2 C21 C26 35.4(3)
C25 C21 C22 C23 -2.9(3)
C26 C21 C22 C23 -175.6(3)
Ru2 C21 C22 C23 60.50(16)
C25 C21 C22 C27 173.5(2)
C26 C21 C22 C27 0.8(4)
Ru2 C21 C22 C27 -123.1(3)
C25 C21 C22 Ru2 -63.37(17)
C26 C21 C22 Ru2 123.9(3)
C23 Ru2 C22 C21 118.6(2)
C24 Ru2 C22 C21 79.95(17)
C25 Ru2 C22 C21 38.05(16)
S1 Ru2 C22 C21 -137.88(15)
Ru1 Ru2 C22 C21 -34.9(2)
C21 Ru2 C22 C23 -118.6(2)
C24 Ru2 C22 C23 -38.65(15)
C25 Ru2 C22 C23 -80.56(16)
S1 Ru2 C22 C23 103.51(14)
Ru1 Ru2 C22 C23 -153.53(12)
C23 Ru2 C22 C27 -119.7(3)
C21 Ru2 C22 C27 121.7(3)
C24 Ru2 C22 C27 -158.3(3)
C25 Ru2 C22 C27 159.8(3)
S1 Ru2 C22 C27 -16.2(2)
Ru1 Ru2 C22 C27 86.8(2)
C21 C22 C23 C24 2.5(3)
C27 C22 C23 C24 -174.0(2)
Ru2 C22 C23 C24 63.83(16)
C21 C22 C23 C28 174.5(2)
C27 C22 C23 C28 -2.0(4)
Ru2 C22 C23 C28 -124.2(2)
C21 C22 C23 Ru2 -61.36(16)
C27 C22 C23 Ru2 122.2(2)
C21 Ru2 C23 C22 36.62(15)
C24 Ru2 C23 C22 115.9(2)
C25 Ru2 C23 C22 79.13(16)
B32 Ru2 C23 C22 -167.75(15)
S1 Ru2 C23 C22 -79.35(14)
Ru1 Ru2 C23 C22 90.7(3)
C22 Ru2 C23 C24 -115.9(2)
C21 Ru2 C23 C24 -79.30(17)
C25 Ru2 C23 C24 -36.79(16)
B32 Ru2 C23 C24 76.3(2)
S1 Ru2 C23 C24 164.72(14)
Ru1 Ru2 C23 C24 -25.2(3)
C22 Ru2 C23 C28 120.9(3)
C21 Ru2 C23 C28 157.6(3)
C24 Ru2 C23 C28 -123.1(3)
C25 Ru2 C23 C28 -159.9(3)
B32 Ru2 C23 C28 -46.8(3)
S1 Ru2 C23 C28 41.6(3)
Ru1 Ru2 C23 C28 -148.3(2)
C22 C23 C24 C25 -1.1(3)
C28 C23 C24 C25 -173.0(2)
Ru2 C23 C24 C25 62.51(16)
C22 C23 C24 C29 175.9(2)
C28 C23 C24 C29 4.1(4)
Ru2 C23 C24 C29 -120.4(3)
C22 C23 C24 Ru2 -63.63(16)
C28 C23 C24 Ru2 124.5(2)
C23 Ru2 C24 C25 -117.7(2)
C22 Ru2 C24 C25 -79.31(17)
C21 Ru2 C24 C25 -37.10(16)
B32 Ru2 C24 C25 110.25(17)
S1 Ru2 C24 C25 -139.34(14)
Ru1 Ru2 C24 C25 53.43(18)
C22 Ru2 C24 C23 38.42(14)
C21 Ru2 C24 C23 80.63(16)
C25 Ru2 C24 C23 117.7(2)
B32 Ru2 C24 C23 -132.02(15)
S1 Ru2 C24 C23 -21.61(19)
Ru1 Ru2 C24 C23 171.16(11)
C23 Ru2 C24 C29 120.1(3)
C22 Ru2 C24 C29 158.5(3)
C21 Ru2 C24 C29 -159.3(3)
C25 Ru2 C24 C29 -122.2(3)
B32 Ru2 C24 C29 -11.9(3)
S1 Ru2 C24 C29 98.5(3)
Ru1 Ru2 C24 C29 -68.8(3)
C23 C24 C25 C21 -0.6(3)
C29 C24 C25 C21 -177.7(2)
Ru2 C24 C25 C21 60.04(16)
C23 C24 C25 C30 170.1(2)
C29 C24 C25 C30 -7.0(4)
Ru2 C24 C25 C30 -129.2(3)
C23 C24 C25 Ru2 -60.68(16)
C29 C24 C25 Ru2 122.3(3)
C22 C21 C25 C24 2.2(3)
C26 C21 C25 C24 175.0(2)
Ru2 C21 C25 C24 -60.42(16)
C22 C21 C25 C30 -169.0(2)
C26 C21 C25 C30 3.7(4)
Ru2 C21 C25 C30 128.4(2)
C22 C21 C25 Ru2 62.59(16)
C26 C21 C25 Ru2 -124.6(3)
C23 Ru2 C25 C24 37.96(15)
C22 Ru2 C25 C24 80.96(16)
C21 Ru2 C25 C24 118.7(2)
B32 Ru2 C25 C24 -93.62(17)
S1 Ru2 C25 C24 89.8(2)
Ru1 Ru2 C25 C24 -138.62(14)
C23 Ru2 C25 C21 -80.70(16)
C22 Ru2 C25 C21 -37.71(14)
C24 Ru2 C25 C21 -118.7(2)
B32 Ru2 C25 C21 147.72(15)
S1 Ru2 C25 C21 -28.8(2)
Ru1 Ru2 C25 C21 102.72(14)
C23 Ru2 C25 C30 161.8(4)
C22 Ru2 C25 C30 -155.2(4)
C21 Ru2 C25 C30 -117.5(4)
C24 Ru2 C25 C30 123.9(4)
B32 Ru2 C25 C30 30.3(4)
S1 Ru2 C25 C30 -146.3(3)
Ru1 Ru2 C25 C30 -14.7(3)
Ru2 S1 C31 S2 -6.5(2)
B32 S2 C31 S1 -3.3(2)
C31 S2 B32 B8 -161.38(18)
C31 S2 B32 Ru1 -86.71(17)
C31 S2 B32 Ru2 12.34(17)
B7 Ru1 B32 B8 -39.07(13)
C12 Ru1 B32 B8 51.4(2)
C13 Ru1 B32 B8 134.9(3)
C11 Ru1 B32 B8 73.70(15)
C14 Ru1 B32 B8 142.83(14)
C15 Ru1 B32 B8 111.68(15)
Ru2 Ru1 B32 B8 -139.76(15)
B7 Ru1 B32 S2 -140.81(17)
C12 Ru1 B32 S2 -50.4(2)
C13 Ru1 B32 S2 33.1(4)
B8 Ru1 B32 S2 -101.74(19)
C11 Ru1 B32 S2 -28.04(19)
C14 Ru1 B32 S2 41.1(2)
C15 Ru1 B32 S2 9.94(19)
Ru2 Ru1 B32 S2 118.50(18)
B7 Ru1 B32 Ru2 100.69(10)
C12 Ru1 B32 Ru2 -168.88(12)
C13 Ru1 B32 Ru2 -85.4(3)
B8 Ru1 B32 Ru2 139.76(15)
C11 Ru1 B32 Ru2 -146.54(9)
C14 Ru1 B32 Ru2 -77.41(13)
C15 Ru1 B32 Ru2 -108.56(11)
C23 Ru2 B32 B8 -106.7(2)
C21 Ru2 B32 B8 23.3(4)
C24 Ru2 B32 B8 -63.1(2)
C25 Ru2 B32 B8 -19.5(3)
S1 Ru2 B32 B8 158.9(2)
Ru1 Ru2 B32 B8 50.55(18)
C23 Ru2 B32 S2 80.93(19)
C21 Ru2 B32 S2 -149.13(17)
C24 Ru2 B32 S2 124.51(14)
C25 Ru2 B32 S2 168.09(12)
S1 Ru2 B32 S2 -13.51(13)
Ru1 Ru2 B32 S2 -121.83(18)
C23 Ru2 B32 Ru1 -157.24(11)
C21 Ru2 B32 Ru1 -27.3(2)
C24 Ru2 B32 Ru1 -113.67(10)
C25 Ru2 B32 Ru1 -70.09(13)
S1 Ru2 B32 Ru1 108.32(7)
Mn1 B7 B8 B32 130.07(16)
Ru1 B7 B8 B32 -52.70(14)
Mn1 B7 B8 Ru1 -177.23(12)
Ru1 B7 B8 Mn1 177.23(12)
S2 B32 B8 B7 167.29(16)
Ru1 B32 B8 B7 51.30(15)
Ru2 B32 B8 B7 -5.5(3)
S2 B32 B8 Ru1 115.99(15)
Ru2 B32 B8 Ru1 -56.77(18)
S2 B32 B8 Mn1 -139.70(17)
Ru1 B32 B8 Mn1 104.3(2)
Ru2 B32 B8 Mn1 47.5(3)
C12 Ru1 B8 B7 87.17(14)
B32 Ru1 B8 B7 -121.63(17)
C13 Ru1 B8 B7 77.62(19)
C11 Ru1 B8 B7 122.57(14)
C14 Ru1 B8 B7 145.62(19)
C15 Ru1 B8 B7 152.86(13)
Ru2 Ru1 B8 B7 -92.22(12)
B7 Ru1 B8 B32 121.63(17)
C12 Ru1 B8 B32 -151.20(13)
C13 Ru1 B8 B32 -160.75(15)
C11 Ru1 B8 B32 -115.80(13)
C14 Ru1 B8 B32 -92.7(2)
C15 Ru1 B8 B32 -85.51(14)
Ru2 Ru1 B8 B32 29.41(11)
B7 Ru1 B8 Mn1 -2.47(11)
C12 Ru1 B8 Mn1 84.70(13)
B32 Ru1 B8 Mn1 -124.10(17)
C13 Ru1 B8 Mn1 75.15(19)
C11 Ru1 B8 Mn1 120.10(13)
C14 Ru1 B8 Mn1 143.15(16)
C15 Ru1 B8 Mn1 150.39(12)
Ru2 Ru1 B8 Mn1 -94.69(11)
C5 Mn1 B8 B7 -133.43(15)
C1 Mn1 B8 B7 133.63(15)
C5 Mn1 B8 B32 150.7(2)
C1 Mn1 B8 B32 57.8(2)
B7 Mn1 B8 B32 -75.9(2)
C5 Mn1 B8 Ru1 -130.68(13)
C1 Mn1 B8 Ru1 136.38(14)
B7 Mn1 B8 Ru1 2.75(12)
